data_7064141
loop_
_publ_author_name
'Halder, Arpan'
'Das, Akash'
'Mondal, Tapan Kumar'
'Guha, Subhabrata'
'Das, Gaurav'
'Naskar, Rahul'

_publ_section_title
;
 Newly developed palladium complexes featuring ONS donor ligands:
 Synthetic method, characterization, CT-DNA, BSA protein binding study and
 in-vitro cytotoxicity
;
_journal_name_full 'New Journal of Chemistry'
_journal_paper_doi 10.1039/D5NJ03343H
_journal_year 2025
_chemical_formula_moiety 'C18 H14 Cl N O3 Pd S'
_chemical_formula_sum 'C18 H14 Cl N O3 Pd S'
_chemical_formula_weight 466.21
_space_group_crystal_system monoclinic
_space_group_IT_number 15
_space_group_name_Hall '-C 2yc'
_space_group_name_H-M_alt 'C 1 2/c 1'
_atom_sites_solution_hydrogens geom
_atom_sites_solution_primary direct
_audit_creation_date 2025-11-20
_audit_creation_method
;
Olex2 1.5-alpha
(compiled 2024.11.02 svn.r19aeb66f for OlexSys, GUI svn.r7078)
;
_audit_update_record
;
2025-11-25 deposited with the CCDC.	2025-11-27 downloaded from the CCDC.
;
_cell_angle_alpha 90
_cell_angle_beta 122.365(2)
_cell_angle_gamma 90
_cell_formula_units_Z 8
_cell_length_a 25.223(2)
_cell_length_b 10.8041(9)
_cell_length_c 14.5920(12)
_cell_measurement_reflns_used 7251
_cell_measurement_temperature 293
_cell_measurement_theta_max 20.00
_cell_measurement_theta_min 2.25
_cell_volume 3358.8(5)
_computing_molecular_graphics 'Olex2 1.5-alpha (Dolomanov et al., 2009)'
_computing_publication_material 'Olex2 1.5-alpha (Dolomanov et al., 2009)'
_computing_structure_refinement 'SHELXL 2019/3 (Sheldrick, 2015)'
_computing_structure_solution 'SHELXS  (Sheldrick, 2008)'
_diffrn_ambient_temperature 293
_diffrn_measured_fraction_theta_full 0.996
_diffrn_measured_fraction_theta_max 0.996
_diffrn_measurement_device_type 'Bruker AXS D8 Quest CMOS diffractometer'
_diffrn_measurement_method 'omega and phi scans'
_diffrn_radiation_type MoK\a
_diffrn_radiation_wavelength 0.71073
_diffrn_reflns_av_R_equivalents 0.0639
_diffrn_reflns_av_unetI/netI 0.0232
_diffrn_reflns_Laue_measured_fraction_full 0.996
_diffrn_reflns_Laue_measured_fraction_max 0.996
_diffrn_reflns_limit_h_max 32
_diffrn_reflns_limit_h_min -32
_diffrn_reflns_limit_k_max 14
_diffrn_reflns_limit_k_min -14
_diffrn_reflns_limit_l_max 18
_diffrn_reflns_limit_l_min -18
_diffrn_reflns_number 52070
_diffrn_reflns_point_group_measured_fraction_full 0.996
_diffrn_reflns_point_group_measured_fraction_max 0.996
_diffrn_reflns_theta_full 25.242
_diffrn_reflns_theta_max 27.509
_diffrn_reflns_theta_min 2.982
_exptl_absorpt_coefficient_mu 1.406
_exptl_absorpt_correction_T_max 0.844
_exptl_absorpt_correction_T_min 0.756
_exptl_absorpt_correction_type multi-scan
_exptl_absorpt_process_details Sadabs
_exptl_crystal_colour brown
_exptl_crystal_colour_primary brown
_exptl_crystal_density_diffrn 1.844
_exptl_crystal_description block
_exptl_crystal_F_000 1856
_exptl_crystal_size_max 0.13
_exptl_crystal_size_mid 0.11
_exptl_crystal_size_min 0.07
_refine_diff_density_max 0.655
_refine_diff_density_min -0.594
_refine_diff_density_rms 0.082
_refine_ls_extinction_coef 0.0071(2)
_refine_ls_extinction_expression Fc^*^=kFc[1+0.001xFc^2^\l^3^/sin(2\q)]^-1/4^
_refine_ls_extinction_method 'SHELXL-2019/2 (Sheldrick 2019)'
_refine_ls_goodness_of_fit_ref 1.050
_refine_ls_hydrogen_treatment constr
_refine_ls_matrix_type full
_refine_ls_number_parameters 229
_refine_ls_number_reflns 3844
_refine_ls_number_restraints 0
_refine_ls_restrained_S_all 1.050
_refine_ls_R_factor_all 0.0372
_refine_ls_R_factor_gt 0.0344
_refine_ls_shift/su_max 0.000
_refine_ls_shift/su_mean 0.000
_refine_ls_structure_factor_coef Fsqd
_refine_ls_weighting_details 'w=1/[\s^2^(Fo^2^)+(0.0281P)^2^+15.5284P] where P=(Fo^2^+2Fc^2^)/3'
_refine_ls_weighting_scheme calc
_refine_ls_wR_factor_gt 0.0795
_refine_ls_wR_factor_ref 0.0815
_reflns_Friedel_coverage 0.000
_reflns_number_gt 3614
_reflns_number_total 3844
_reflns_threshold_expression 'I > 2\s(I)'
_cod_data_source_file d5nj03343h2.cif
_cod_data_source_block ah-38
_cod_database_code 7064141
_shelx_shelxl_version_number 2019/3
_shelx_space_group_comment
;
The symmetry employed for this shelxl refinement is uniquely defined
by the following loop, which should always be used as a source of
symmetry information in preference to the above space-group names.
They are only intended as comments.
;
_shelx_estimated_absorpt_t_max 0.908
_shelx_estimated_absorpt_t_min 0.838
_olex2_refinement_description
;
1. Fixed Uiso
 At 1.2 times of:
  All C(H) groups
 At 1.5 times of:
  All C(H,H,H) groups
2.a Aromatic/amide H refined with riding coordinates:
 C13(H13), C14(H14), C16(H16), C15(H15), C3(H3), C6(H6), C5(H5), C4(H4)
2.b Idealised Me refined as rotating group:
 C11(H11A,H11B,H11C), C18(H18A,H18B,H18C)
;
_olex2_submission_special_instructions 'No special instructions were received'

loop_
_space_group_symop_operation_xyz
'x, y, z'
'-x, y, -z+1/2'
'x+1/2, y+1/2, z'
'-x+1/2, y+1/2, -z+1/2'
'-x, -y, -z'
'x, -y, z-1/2'
'-x+1/2, -y+1/2, -z'
'x+1/2, -y+1/2, z-1/2'

loop_
_atom_site_label
_atom_site_type_symbol
_atom_site_fract_x
_atom_site_fract_y
_atom_site_fract_z
_atom_site_U_iso_or_equiv
_atom_site_adp_type
_atom_site_occupancy
_atom_site_site_symmetry_order
_atom_site_calc_flag
_atom_site_refinement_flags_posn
_atom_site_refinement_flags_adp
_atom_site_refinement_flags_occupancy
_atom_site_disorder_assembly
_atom_site_disorder_group
Pd1 Pd 0.10728(2) 0.46942(2) 0.01224(2) 0.02976(11) Uani 1 1 d . . . . .
S2 S 0.18955(4) 0.35790(8) 0.13133(7) 0.0416(2) Uani 1 1 d . . . . .
Cl1 Cl 0.16648(4) 0.64473(8) 0.09154(8) 0.0462(2) Uani 1 1 d . . . . .
O1 O 0.03384(10) 0.5757(2) -0.0834(2) 0.0421(6) Uani 1 1 d . . . . .
N1 N 0.05956(12) 0.3098(2) -0.0503(2) 0.0316(5) Uani 1 1 d . . . . .
C1 C -0.02074(15) 0.5353(3) -0.1539(3) 0.0349(7) Uani 1 1 d . . . . .
C9 C -0.04051(14) 0.4115(3) -0.1716(2) 0.0331(7) Uani 1 1 d . . . . .
C10 C -0.00263(15) 0.3064(3) -0.1082(3) 0.0341(7) Uani 1 1 d . . . . .
C12 C 0.09667(16) 0.1998(3) -0.0083(3) 0.0365(7) Uani 1 1 d . . . . .
C17 C 0.15774(16) 0.2086(3) 0.0807(3) 0.0389(7) Uani 1 1 d . . . . .
C13 C 0.07714(18) 0.0831(3) -0.0570(3) 0.0450(8) Uani 1 1 d . . . . .
H13 H 0.038579 0.074876 -0.121938 0.054 Uiso 1 1 calc R U . . .
C14 C 0.1147(2) -0.0200(4) -0.0095(4) 0.0533(10) Uani 1 1 d . . . . .
H14 H 0.100482 -0.097227 -0.041695 0.064 Uiso 1 1 calc R U . . .
C16 C 0.19532(19) 0.1054(4) 0.1288(3) 0.0528(10) Uani 1 1 d . . . . .
H16 H 0.235437 0.113971 0.190238 0.063 Uiso 1 1 calc R U . . .
C15 C 0.1728(2) -0.0097(4) 0.0850(4) 0.0579(11) Uani 1 1 d . . . . .
H15 H 0.196648 -0.080063 0.118799 0.069 Uiso 1 1 calc R U . . .
O2 O -0.14477(12) 0.4794(3) -0.3178(2) 0.0539(7) Uani 1 1 d . . . . .
C2 C -0.06654(16) 0.6328(3) -0.2168(3) 0.0383(7) Uani 1 1 d . . . . .
C7 C -0.12725(17) 0.6001(4) -0.2945(3) 0.0460(9) Uani 1 1 d . . . . .
C8 C -0.10356(16) 0.3830(4) -0.2642(3) 0.0431(8) Uani 1 1 d . . . . .
C3 C -0.0514(2) 0.7586(4) -0.1983(3) 0.0506(9) Uani 1 1 d . . . . .
H3 H -0.010513 0.782824 -0.147440 0.061 Uiso 1 1 calc R U . . .
C6 C -0.1734(2) 0.6899(5) -0.3529(3) 0.0623(12) Uani 1 1 d . . . . .
H6 H -0.214226 0.666817 -0.405239 0.075 Uiso 1 1 calc R U . . .
C5 C -0.1574(2) 0.8106(5) -0.3320(4) 0.0696(13) Uani 1 1 d . . . . .
H5 H -0.187879 0.870803 -0.370152 0.084 Uiso 1 1 calc R U . . .
C4 C -0.0970(2) 0.8466(4) -0.2553(4) 0.0653(12) Uani 1 1 d . . . . .
H4 H -0.087077 0.930231 -0.242086 0.078 Uiso 1 1 calc R U . . .
C11 C -0.03758(17) 0.1965(4) -0.1016(3) 0.0476(9) Uani 1 1 d . . . . .
H11A H -0.052111 0.144979 -0.164249 0.071 Uiso 1 1 calc R U . . .
H11B H -0.072825 0.225124 -0.099118 0.071 Uiso 1 1 calc R U . . .
H11C H -0.009987 0.149794 -0.037256 0.071 Uiso 1 1 calc R U . . .
C18 C 0.24414(19) 0.3699(4) 0.0872(5) 0.0677(13) Uani 1 1 d . . . . .
H18A H 0.223179 0.348368 0.011812 0.101 Uiso 1 1 calc R U . . .
H18B H 0.278671 0.314355 0.129065 0.101 Uiso 1 1 calc R U . . .
H18C H 0.259530 0.453191 0.097425 0.101 Uiso 1 1 calc R U . . .
O3 O -0.12352(13) 0.2827(3) -0.3017(2) 0.0595(8) Uani 1 1 d . . . . .

loop_
_atom_site_aniso_label
_atom_site_aniso_U_11
_atom_site_aniso_U_22
_atom_site_aniso_U_33
_atom_site_aniso_U_23
_atom_site_aniso_U_13
_atom_site_aniso_U_12
Pd1 0.02146(14) 0.03028(15) 0.03360(15) -0.00376(9) 0.01212(10) -0.00054(9)
S2 0.0308(4) 0.0390(5) 0.0387(4) -0.0050(3) 0.0078(3) 0.0039(3)
Cl1 0.0321(4) 0.0354(4) 0.0563(5) -0.0093(4) 0.0139(4) -0.0051(3)
O1 0.0257(11) 0.0352(12) 0.0502(14) -0.0013(11) 0.0101(10) 0.0002(9)
N1 0.0282(12) 0.0312(13) 0.0354(13) -0.0031(11) 0.0170(11) -0.0004(10)
C1 0.0274(15) 0.0436(18) 0.0329(15) -0.0014(13) 0.0156(13) -0.0006(13)
C9 0.0218(14) 0.0432(18) 0.0303(15) -0.0040(13) 0.0113(12) -0.0030(13)
C10 0.0308(15) 0.0361(16) 0.0364(16) -0.0065(13) 0.0188(13) -0.0042(13)
C12 0.0390(17) 0.0318(16) 0.0414(17) -0.0009(13) 0.0234(15) 0.0018(13)
C17 0.0369(17) 0.0362(17) 0.0396(17) 0.0002(14) 0.0178(15) 0.0017(14)
C13 0.0406(19) 0.0376(18) 0.054(2) -0.0066(16) 0.0232(17) -0.0024(15)
C14 0.061(3) 0.0325(18) 0.072(3) -0.0046(18) 0.039(2) -0.0002(17)
C16 0.046(2) 0.046(2) 0.051(2) 0.0068(17) 0.0160(18) 0.0110(17)
C15 0.062(3) 0.038(2) 0.069(3) 0.0104(19) 0.031(2) 0.0125(19)
O2 0.0263(12) 0.072(2) 0.0434(14) 0.0047(13) 0.0052(11) -0.0014(12)
C2 0.0336(16) 0.048(2) 0.0333(16) 0.0038(14) 0.0177(14) 0.0088(14)
C7 0.0353(17) 0.062(2) 0.0376(17) 0.0068(17) 0.0176(15) 0.0062(17)
C8 0.0283(16) 0.059(2) 0.0363(17) -0.0057(16) 0.0135(14) -0.0086(16)
C3 0.050(2) 0.049(2) 0.046(2) 0.0046(17) 0.0215(18) 0.0094(18)
C6 0.037(2) 0.091(4) 0.047(2) 0.020(2) 0.0146(18) 0.021(2)
C5 0.066(3) 0.072(3) 0.064(3) 0.024(2) 0.030(2) 0.035(3)
C4 0.076(3) 0.051(2) 0.059(3) 0.011(2) 0.030(2) 0.021(2)
C11 0.0374(18) 0.0422(19) 0.064(2) -0.0034(17) 0.0279(18) -0.0087(15)
C18 0.033(2) 0.054(2) 0.115(4) -0.005(3) 0.039(2) 0.0037(18)
O3 0.0418(15) 0.0646(19) 0.0527(16) -0.0146(14) 0.0124(13) -0.0187(14)

loop_
_atom_type_symbol
_atom_type_description
_atom_type_scat_dispersion_real
_atom_type_scat_dispersion_imag
_atom_type_scat_source
C C 0.0033 0.0016 'International Tables Vol C Tables 4.2.6.8 and 6.1.1.4'
H H 0.0000 0.0000 'International Tables Vol C Tables 4.2.6.8 and 6.1.1.4'
N N 0.0061 0.0033 'International Tables Vol C Tables 4.2.6.8 and 6.1.1.4'
O O 0.0106 0.0060 'International Tables Vol C Tables 4.2.6.8 and 6.1.1.4'
Cl Cl 0.1484 0.1585 'International Tables Vol C Tables 4.2.6.8 and 6.1.1.4'
Pd Pd -0.9988 1.0072 'International Tables Vol C Tables 4.2.6.8 and 6.1.1.4'
S S 0.1246 0.1234 'International Tables Vol C Tables 4.2.6.8 and 6.1.1.4'

loop_
_geom_angle_atom_site_label_1
_geom_angle_atom_site_label_2
_geom_angle_atom_site_label_3
_geom_angle
_geom_angle_site_symmetry_1
_geom_angle_site_symmetry_3
_geom_angle_publ_flag
S2 Pd1 Cl1 88.28(3) . . ?
O1 Pd1 S2 175.03(8) . . ?
O1 Pd1 Cl1 89.27(7) . . ?
O1 Pd1 N1 94.03(10) . . ?
N1 Pd1 S2 88.37(8) . . ?
N1 Pd1 Cl1 176.64(8) . . ?
C17 S2 Pd1 98.20(12) . . ?
C17 S2 C18 100.22(19) . . ?
C18 S2 Pd1 104.69(17) . . ?
C1 O1 Pd1 124.6(2) . . ?
C10 N1 Pd1 121.8(2) . . ?
C10 N1 C12 121.9(3) . . ?
C12 N1 Pd1 114.9(2) . . ?
O1 C1 C9 126.8(3) . . ?
O1 C1 C2 114.0(3) . . ?
C9 C1 C2 119.1(3) . . ?
C1 C9 C10 125.5(3) . . ?
C1 C9 C8 118.3(3) . . ?
C10 C9 C8 116.2(3) . . ?
N1 C10 C9 122.3(3) . . ?
N1 C10 C11 120.8(3) . . ?
C9 C10 C11 116.5(3) . . ?
C17 C12 N1 119.2(3) . . ?
C17 C12 C13 116.7(3) . . ?
C13 C12 N1 123.9(3) . . ?
C12 C17 S2 118.6(3) . . ?
C16 C17 S2 119.1(3) . . ?
C16 C17 C12 122.3(3) . . ?
C12 C13 H13 119.7 . . ?
C14 C13 C12 120.6(4) . . ?
C14 C13 H13 119.7 . . ?
C13 C14 H14 119.6 . . ?
C15 C14 C13 120.8(4) . . ?
C15 C14 H14 119.6 . . ?
C17 C16 H16 120.3 . . ?
C15 C16 C17 119.5(4) . . ?
C15 C16 H16 120.3 . . ?
C14 C15 H15 120.3 . . ?
C16 C15 C14 119.5(4) . . ?
C16 C15 H15 120.3 . . ?
C7 O2 C8 122.4(3) . . ?
C7 C2 C1 119.2(3) . . ?
C7 C2 C3 118.4(3) . . ?
C3 C2 C1 122.4(3) . . ?
O2 C7 C2 121.4(3) . . ?
O2 C7 C6 117.3(4) . . ?
C2 C7 C6 121.3(4) . . ?
O2 C8 C9 118.7(3) . . ?
O3 C8 C9 126.5(4) . . ?
O3 C8 O2 114.8(3) . . ?
C2 C3 H3 119.9 . . ?
C4 C3 C2 120.1(4) . . ?
C4 C3 H3 119.9 . . ?
C7 C6 H6 120.6 . . ?
C5 C6 C7 118.8(4) . . ?
C5 C6 H6 120.6 . . ?
C6 C5 H5 119.3 . . ?
C6 C5 C4 121.4(4) . . ?
C4 C5 H5 119.3 . . ?
C3 C4 C5 119.9(5) . . ?
C3 C4 H4 120.0 . . ?
C5 C4 H4 120.0 . . ?
C10 C11 H11A 109.5 . . ?
C10 C11 H11B 109.5 . . ?
C10 C11 H11C 109.5 . . ?
H11A C11 H11B 109.5 . . ?
H11A C11 H11C 109.5 . . ?
H11B C11 H11C 109.5 . . ?
S2 C18 H18A 109.5 . . ?
S2 C18 H18B 109.5 . . ?
S2 C18 H18C 109.5 . . ?
H18A C18 H18B 109.5 . . ?
H18A C18 H18C 109.5 . . ?
H18B C18 H18C 109.5 . . ?

loop_
_geom_bond_atom_site_label_1
_geom_bond_atom_site_label_2
_geom_bond_distance
_geom_bond_site_symmetry_2
_geom_bond_publ_flag
Pd1 S2 2.2173(9) . ?
Pd1 Cl1 2.3036(9) . ?
Pd1 O1 1.983(2) . ?
Pd1 N1 2.020(3) . ?
S2 C17 1.776(4) . ?
S2 C18 1.810(4) . ?
O1 C1 1.276(4) . ?
N1 C10 1.325(4) . ?
N1 C12 1.432(4) . ?
C1 C9 1.402(5) . ?
C1 C2 1.467(5) . ?
C9 C10 1.453(5) . ?
C9 C8 1.466(4) . ?
C10 C11 1.512(5) . ?
C12 C17 1.388(5) . ?
C12 C13 1.401(5) . ?
C17 C16 1.387(5) . ?
C13 H13 0.9300 . ?
C13 C14 1.384(6) . ?
C14 H14 0.9300 . ?
C14 C15 1.378(6) . ?
C16 H16 0.9300 . ?
C16 C15 1.374(6) . ?
C15 H15 0.9300 . ?
O2 C7 1.360(5) . ?
O2 C8 1.381(5) . ?
C2 C7 1.377(5) . ?
C2 C3 1.398(6) . ?
C7 C6 1.399(6) . ?
C8 O3 1.197(5) . ?
C3 H3 0.9300 . ?
C3 C4 1.376(6) . ?
C6 H6 0.9300 . ?
C6 C5 1.351(7) . ?
C5 H5 0.9300 . ?
C5 C4 1.378(7) . ?
C4 H4 0.9300 . ?
C11 H11A 0.9600 . ?
C11 H11B 0.9600 . ?
C11 H11C 0.9600 . ?
C18 H18A 0.9600 . ?
C18 H18B 0.9600 . ?
C18 H18C 0.9600 . ?

loop_
_geom_torsion_atom_site_label_1
_geom_torsion_atom_site_label_2
_geom_torsion_atom_site_label_3
_geom_torsion_atom_site_label_4
_geom_torsion
_geom_torsion_site_symmetry_1
_geom_torsion_site_symmetry_2
_geom_torsion_site_symmetry_3
_geom_torsion_site_symmetry_4
_geom_torsion_publ_flag
Pd1 S2 C17 C12 -1.0(3) . . . . ?
Pd1 S2 C17 C16 176.7(3) . . . . ?
Pd1 O1 C1 C9 5.3(5) . . . . ?
Pd1 O1 C1 C2 -178.1(2) . . . . ?
Pd1 N1 C10 C9 28.3(4) . . . . ?
Pd1 N1 C10 C11 -145.0(3) . . . . ?
Pd1 N1 C12 C17 9.8(4) . . . . ?
Pd1 N1 C12 C13 -164.5(3) . . . . ?
S2 C17 C16 C15 -174.9(3) . . . . ?
O1 C1 C9 C10 3.2(5) . . . . ?
O1 C1 C9 C8 -173.9(3) . . . . ?
O1 C1 C2 C7 -179.2(3) . . . . ?
O1 C1 C2 C3 -1.5(5) . . . . ?
N1 C12 C17 S2 -5.5(4) . . . . ?
N1 C12 C17 C16 176.9(3) . . . . ?
N1 C12 C13 C14 -177.6(3) . . . . ?
C1 C9 C10 N1 -22.2(5) . . . . ?
C1 C9 C10 C11 151.4(3) . . . . ?
C1 C9 C8 O2 -11.7(5) . . . . ?
C1 C9 C8 O3 166.1(4) . . . . ?
C1 C2 C7 O2 -3.4(5) . . . . ?
C1 C2 C7 C6 176.9(3) . . . . ?
C1 C2 C3 C4 -176.3(4) . . . . ?
C9 C1 C2 C7 -2.4(5) . . . . ?
C9 C1 C2 C3 175.3(3) . . . . ?
C10 N1 C12 C17 -157.1(3) . . . . ?
C10 N1 C12 C13 28.6(5) . . . . ?
C10 C9 C8 O2 170.9(3) . . . . ?
C10 C9 C8 O3 -11.3(5) . . . . ?
C12 N1 C10 C9 -165.7(3) . . . . ?
C12 N1 C10 C11 21.0(5) . . . . ?
C12 C17 C16 C15 2.7(6) . . . . ?
C12 C13 C14 C15 -2.0(6) . . . . ?
C17 C12 C13 C14 7.9(5) . . . . ?
C17 C16 C15 C14 3.6(7) . . . . ?
C13 C12 C17 S2 169.3(3) . . . . ?
C13 C12 C17 C16 -8.3(5) . . . . ?
C13 C14 C15 C16 -4.0(7) . . . . ?
O2 C7 C6 C5 -179.8(4) . . . . ?
C2 C1 C9 C10 -173.2(3) . . . . ?
C2 C1 C9 C8 9.7(5) . . . . ?
C2 C7 C6 C5 0.0(6) . . . . ?
C2 C3 C4 C5 -1.1(7) . . . . ?
C7 O2 C8 C9 6.3(5) . . . . ?
C7 O2 C8 O3 -171.8(4) . . . . ?
C7 C2 C3 C4 1.4(6) . . . . ?
C7 C6 C5 C4 0.4(7) . . . . ?
C8 C9 C10 N1 155.0(3) . . . . ?
C8 C9 C10 C11 -31.4(4) . . . . ?
C8 O2 C7 C2 1.3(5) . . . . ?
C8 O2 C7 C6 -179.0(3) . . . . ?
C3 C2 C7 O2 178.8(3) . . . . ?
C3 C2 C7 C6 -0.9(6) . . . . ?
C6 C5 C4 C3 0.1(8) . . . . ?
C18 S2 C17 C12 -107.6(3) . . . . ?
C18 S2 C17 C16 70.1(4) . . . . ?
